data_2014925
loop_
_publ_author_name
' D\'iaz, Jes\'us Garc\'ia, '
'Ko\<z\'i\<sek, Jozef'
'Fronc, Marek'
'Gatial, Anton'
'Svoboda, Ingrid'
'Langer, Vratislav'

_publ_section_title
;Pseudo-merohedrally twinned
 tetrakis(1<i>H</i>-imidazole-\k<i>N</i>^3^)bis(<i>N</i>-nitrocyanamidato-\k<i>N</i>)copper(II)
;
_journal_issue 4
_journal_name_full 'Acta Crystallographica Section C'
_journal_page_first m180
_journal_page_last m182
_journal_paper_doi 10.1107/S0108270105004956
_journal_volume 61
_journal_year 2005
_chemical_formula_iupac '[Cu (C N3 O2)2 (C3 H4 N2)4]'
_chemical_formula_moiety 'C14 H16 Cu N14 O4'
_chemical_formula_sum 'C14 H16 Cu N14 O4'
_chemical_formula_weight 507.95
_chemical_name_systematic
;
bis(N-nitrocyanamidato-\kN)tetrakis(1H-imidazole-\kN^3^)copper(II)
;
_space_group_IT_number 2
_symmetry_cell_setting triclinic
_symmetry_space_group_name_Hall '-P 1'
_symmetry_space_group_name_H-M 'P -1'
_atom_sites_solution_hydrogens geom
_atom_sites_solution_primary direct
_atom_sites_solution_secondary difmap
_audit_creation_method SHELXL-97
_cell_angle_alpha 104.17(2)
_cell_angle_beta 96.65(2)
_cell_angle_gamma 96.86(2)
_cell_formula_units_Z 4
_cell_length_a 9.841(2)
_cell_length_b 15.249(3)
_cell_length_c 15.234(3)
_cell_measurement_reflns_used 1076
_cell_measurement_temperature 304(2)
_cell_measurement_theta_max 19.03
_cell_measurement_theta_min 2.40
_cell_volume 2175.5(8)
_computing_cell_refinement 'CrysAlis CCD'
_computing_data_collection 'CrysAlis CCD (Oxford Diffraction, 2001)'
_computing_data_reduction 'CrysAlis RED (Oxford Diffraction, 2003)'
_computing_molecular_graphics 'DIAMOND (Brandenburg, 1998)'
_computing_publication_material 'program (reference)?'
_computing_structure_refinement 'SHELXL97 (Sheldrick, 1997)'
_computing_structure_solution 'SHELXS97 (Sheldrick, 1997)'
_diffrn_ambient_temperature 304(2)
_diffrn_measured_fraction_theta_full 0.983
_diffrn_measured_fraction_theta_max 0.975
_diffrn_measurement_device_type 'Oxford Diffraction Xcalibur CCD'
_diffrn_measurement_method '\w scans'
_diffrn_radiation_monochromator graphite
_diffrn_radiation_source 'fine-focus sealed tube'
_diffrn_radiation_type MoK\a
_diffrn_radiation_wavelength 0.71073
_diffrn_reflns_av_R_equivalents 0.0301
_diffrn_reflns_av_sigmaI/netI 0.0375
_diffrn_reflns_limit_h_max 12
_diffrn_reflns_limit_h_min -11
_diffrn_reflns_limit_k_max 19
_diffrn_reflns_limit_k_min -18
_diffrn_reflns_limit_l_max 17
_diffrn_reflns_limit_l_min -19
_diffrn_reflns_number 14665
_diffrn_reflns_theta_full 25.00
_diffrn_reflns_theta_max 26.37
_diffrn_reflns_theta_min 4.18
_diffrn_standards_decay_% 0
_diffrn_standards_number 0
_exptl_absorpt_coefficient_mu 1.058
_exptl_absorpt_correction_T_max 0.893
_exptl_absorpt_correction_T_min 0.704
_exptl_absorpt_correction_type analytical
_exptl_absorpt_process_details
;
face-indexed (CrysAlis RED; Oxford Diffraction, 2003)
;
_exptl_crystal_colour blue
_exptl_crystal_density_diffrn 1.551
_exptl_crystal_density_method 'not measured'
_exptl_crystal_description block
_exptl_crystal_F_000 1036
_exptl_crystal_size_max 0.36
_exptl_crystal_size_mid 0.34
_exptl_crystal_size_min 0.11
_refine_diff_density_max 0.653
_refine_diff_density_min -0.420
_refine_ls_extinction_method none
_refine_ls_goodness_of_fit_ref 1.050
_refine_ls_hydrogen_treatment constr
_refine_ls_matrix_type full
_refine_ls_number_parameters 599
_refine_ls_number_reflns 8693
_refine_ls_number_restraints 0
_refine_ls_restrained_S_all 1.050
_refine_ls_R_factor_all 0.0419
_refine_ls_R_factor_gt 0.0376
_refine_ls_shift/su_max 0.001
_refine_ls_shift/su_mean 0.000
_refine_ls_structure_factor_coef Fsqd
_refine_ls_weighting_details 'calc w=1/[\s^2^(Fo^2^)+(0.0360P)^2^+2.2497P] where P=(Fo^2^+2Fc^2^)/3'
_refine_ls_weighting_scheme calc
_refine_ls_wR_factor_gt 0.0851
_refine_ls_wR_factor_ref 0.0883
_reflns_number_gt 7962
_reflns_number_total 8693
_reflns_threshold_expression I>2\s(I)
_cod_data_source_file sq1193.cif
_cod_data_source_block I
_cod_original_cell_volume 2175.6(8)
_cod_original_sg_symbol_H-M P-1
_cod_database_code 2014925
_cod_database_fobs_code 2014925

loop_
_symmetry_equiv_pos_as_xyz
'x, y, z'
'-x, -y, -z'

loop_
_atom_site_label
_atom_site_fract_x
_atom_site_fract_y
_atom_site_fract_z
_atom_site_U_iso_or_equiv
_atom_site_adp_type
_atom_site_calc_flag
_atom_site_refinement_flags
_atom_site_occupancy
_atom_site_disorder_assembly
_atom_site_disorder_group
_atom_site_type_symbol
C3 0.8775(3) 0.3811(2) 0.3275(2) 0.0210(7) Uani d . 1 . . C
H3A 0.8006 0.3354 0.3103 0.025 Uiso calc R 1 . . H
C5 1.0048(4) 0.5156(2) 0.3828(3) 0.0246(8) Uani d . 1 . . C
H5A 1.0335 0.5777 0.4099 0.029 Uiso calc R 1 . . H
C6 1.0855(4) 0.4528(2) 0.3495(3) 0.0238(8) Uani d . 1 . . C
H6A 1.1805 0.4650 0.3500 0.029 Uiso calc R 1 . . H
C8 1.1260(4) 0.2465(3) 0.0723(3) 0.0294(8) Uani d . 1 . . C
H8A 1.1997 0.2145 0.0785 0.035 Uiso calc R 1 . . H
C10 0.9717(5) 0.3153(4) 0.0122(3) 0.0454(12) Uani d . 1 . . C
H10A 0.9199 0.3393 -0.0287 0.054 Uiso calc R 1 . . H
C11 0.9532(5) 0.3174(3) 0.0990(3) 0.0376(10) Uani d . 1 . . C
H11A 0.8850 0.3440 0.1287 0.045 Uiso calc R 1 . . H
C13 1.2565(4) 0.1106(2) 0.2058(2) 0.0223(7) Uani d . 1 . . C
H13A 1.3319 0.1494 0.2439 0.027 Uiso calc R 1 . . H
C15 1.1345(4) -0.0055(3) 0.1028(3) 0.0255(8) Uani d . 1 . . C
H15A 1.1089 -0.0604 0.0576 0.031 Uiso calc R 1 . . H
C16 1.0494(4) 0.0525(3) 0.1379(2) 0.0244(8) Uani d . 1 . . C
H16A 0.9540 0.0444 0.1209 0.029 Uiso calc R 1 . . H
C18 1.1129(4) 0.2746(2) 0.4620(2) 0.0206(7) Uani d . 1 . . C
H18A 1.1552 0.3349 0.4727 0.025 Uiso calc R 1 . . H
C20 1.0230(4) 0.1459(3) 0.4852(3) 0.0258(8) Uani d . 1 . . C
H20A 0.9915 0.1016 0.5137 0.031 Uiso calc R 1 . . H
C21 1.0159(4) 0.1362(2) 0.3944(2) 0.0223(7) Uani d . 1 . . C
H21A 0.9793 0.0832 0.3487 0.027 Uiso calc R 1 . . H
C23 1.4208(3) 0.3737(2) 0.3280(2) 0.0187(7) Uani d . 1 . . C
C29 0.7161(4) 0.1201(2) 0.1931(2) 0.0222(7) Uani d . 1 . . C
C36 0.4270(4) 0.1831(2) 0.4928(3) 0.0259(8) Uani d . 1 . . C
H36A 0.3368 0.1670 0.5023 0.031 Uiso calc R 1 . . H
C38 0.6120(5) 0.2638(3) 0.4755(4) 0.0424(11) Uani d . 1 . . C
H38A 0.6752 0.3121 0.4704 0.051 Uiso calc R 1 . . H
C39 0.6343(5) 0.1771(3) 0.4695(4) 0.0424(11) Uani d . 1 . . C
H39A 0.7169 0.1552 0.4595 0.051 Uiso calc R 1 . . H
C41 0.2384(4) -0.0520(3) 0.3637(2) 0.0240(7) Uani d . 1 . . C
H41A 0.1889 -0.0186 0.4051 0.029 Uiso calc R 1 . . H
C43 0.2860(4) -0.1438(3) 0.2408(3) 0.0289(8) Uani d . 1 . . C
H43A 0.2775 -0.1847 0.1833 0.035 Uiso calc R 1 . . H
C44 0.4026(4) -0.1112(3) 0.3019(3) 0.0274(8) Uani d . 1 . . C
H44A 0.4900 -0.1255 0.2927 0.033 Uiso calc R 1 . . H
C46 0.7779(3) -0.0610(2) 0.3679(2) 0.0204(7) Uani d . 1 . . C
C53 0.3094(4) 0.5626(3) 0.1325(2) 0.0238(8) Uani d . 1 . . C
H53A 0.2326 0.5335 0.0891 0.029 Uiso calc R 1 . . H
C55 0.4363(4) 0.6447(3) 0.2610(3) 0.0251(8) Uani d . 1 . . C
H55A 0.4638 0.6815 0.3204 0.030 Uiso calc R 1 . . H
C56 0.5190(4) 0.6110(3) 0.2008(2) 0.0242(8) Uani d . 1 . . C
H56A 0.6152 0.6208 0.2119 0.029 Uiso calc R 1 . . H
C58 0.4760(4) 0.2980(2) -0.0169(3) 0.0267(8) Uani d . 1 . . C
H58A 0.4483 0.2827 -0.0799 0.032 Uiso calc R 1 . . H
C60 0.5348(4) 0.2845(3) 0.1209(3) 0.0305(8) Uani d . 1 . . C
H60A 0.5546 0.2599 0.1703 0.037 Uiso calc R 1 . . H
C61 0.5402(4) 0.3736(3) 0.1237(3) 0.0295(9) Uani d . 1 . . C
H61A 0.5656 0.4220 0.1761 0.035 Uiso calc R 1 . . H
C63 0.8533(4) 0.5748(3) 0.1253(2) 0.0225(7) Uani d . 1 . . C
N2 1.0043(3) 0.36784(19) 0.31482(19) 0.0179(6) Uani d . 1 . . N
N4 0.8741(3) 0.4698(2) 0.3686(2) 0.0222(6) Uani d . 1 . . N
H4A 0.8018 0.4930 0.3832 0.027 Uiso calc R 1 . . H
N7 1.0511(3) 0.2742(2) 0.1369(2) 0.0230(6) Uani d . 1 . . N
N9 1.0822(4) 0.2704(2) -0.0031(2) 0.0322(8) Uani d . 1 . . N
H9A 1.1175 0.2594 -0.0531 0.039 Uiso calc R 1 . . H
N12 1.1276(3) 0.1264(2) 0.20360(19) 0.0187(6) Uani d . 1 . . N
N14 1.2650(3) 0.0315(2) 0.1461(2) 0.0235(6) Uani d . 1 . . N
H14A 1.3392 0.0083 0.1369 0.028 Uiso calc R 1 . . H
N17 1.0716(3) 0.21757(19) 0.38050(19) 0.0174(6) Uani d . 1 . . N
N19 1.0854(3) 0.2333(2) 0.5272(2) 0.0232(6) Uani d . 1 . . N
H19A 1.1038 0.2575 0.5853 0.028 Uiso calc R 1 . . H
N22 1.3201(3) 0.3220(2) 0.3043(2) 0.0249(6) Uani d . 1 . . N
N24 1.5450(3) 0.42621(19) 0.3500(2) 0.0192(6) Uani d . 1 . . N
N25 1.5360(3) 0.51067(19) 0.40017(19) 0.0172(6) Uani d . 1 . . N
N28 0.8172(3) 0.1717(2) 0.2232(2) 0.0266(7) Uani d . 1 . . N
N30 0.5914(3) 0.0705(2) 0.1641(2) 0.0289(7) Uani d . 1 . . N
N31 0.5969(3) -0.0089(2) 0.1032(2) 0.0237(7) Uani d . 1 . . N
N35 0.5168(3) 0.12661(19) 0.4805(2) 0.0202(6) Uani d . 1 . . N
N37 0.4804(3) 0.2666(2) 0.4901(2) 0.0250(7) Uani d . 1 . . N
H37A 0.4385 0.3136 0.4965 0.030 Uiso calc R 1 . . H
N40 0.3730(3) -0.05358(19) 0.3796(2) 0.0210(6) Uani d . 1 . . N
N42 0.1829(3) -0.1045(2) 0.2806(2) 0.0239(6) Uani d . 1 . . N
H42A 0.0975 -0.1122 0.2564 0.029 Uiso calc R 1 . . H
N45 0.7091(3) -0.0315(2) 0.4198(2) 0.0250(6) Uani d . 1 . . N
N47 0.8735(3) -0.0889(2) 0.31643(19) 0.0229(6) Uani d . 1 . . N
N48 0.8156(3) -0.1486(2) 0.2352(2) 0.0205(6) Uani d . 1 . . N
N52 0.4389(3) 0.5595(2) 0.11962(19) 0.0196(6) Uani d . 1 . . N
N54 0.3036(3) 0.6138(2) 0.2173(2) 0.0264(7) Uani d . 1 . . N
H54A 0.2295 0.6250 0.2399 0.032 Uiso calc R 1 . . H
N57 0.5018(3) 0.38217(19) 0.03616(19) 0.0193(6) Uani d . 1 . . N
N59 0.4948(3) 0.2372(2) 0.0318(2) 0.0289(7) Uani d . 1 . . N
H59A 0.4836 0.1787 0.0105 0.035 Uiso calc R 1 . . H
N62 0.7522(3) 0.5435(2) 0.0755(2) 0.0289(7) Uani d . 1 . . N
N64 0.9789(3) 0.6081(2) 0.1735(2) 0.0243(7) Uani d . 1 . . N
N65 0.9724(3) 0.6576(2) 0.25814(19) 0.0198(6) Uani d . 1 . . N
O26 1.4257(2) 0.53353(18) 0.42230(18) 0.0238(5) Uani d . 1 . . O
O27 1.6474(2) 0.56594(17) 0.42459(18) 0.0239(5) Uani d . 1 . . O
O32 0.7060(3) -0.03177(19) 0.0787(2) 0.0322(7) Uani d . 1 . . O
O33 0.4835(3) -0.05920(18) 0.0716(2) 0.0292(6) Uani d . 1 . . O
O49 0.9007(3) -0.17810(19) 0.18511(17) 0.0267(6) Uani d . 1 . . O
O50 0.6903(3) -0.1705(2) 0.21388(19) 0.0338(6) Uani d . 1 . . O
O66 1.0844(3) 0.69203(19) 0.30857(17) 0.0251(6) Uani d . 1 . . O
O67 0.8585(3) 0.66743(19) 0.28479(17) 0.0241(6) Uani d . 1 . . O
Cu1 1.06526(4) 0.24702(3) 0.25921(3) 0.01848(10) Uani d . 1 . . Cu
Cu34 0.5000 0.0000 0.5000 0.01926(13) Uani d S 1 . . Cu
Cu51 0.5000 0.5000 0.0000 0.01804(13) Uani d S 1 . . Cu

loop_
_atom_site_aniso_label
_atom_site_aniso_U_11
_atom_site_aniso_U_22
_atom_site_aniso_U_33
_atom_site_aniso_U_12
_atom_site_aniso_U_13
_atom_site_aniso_U_23
C3 0.0163(16) 0.0213(17) 0.0224(18) -0.0008(13) 0.0047(13) 0.0010(14)
C5 0.0248(18) 0.0166(17) 0.032(2) 0.0013(14) 0.0039(15) 0.0058(15)
C6 0.0188(17) 0.0210(18) 0.032(2) 0.0030(14) 0.0089(15) 0.0061(15)
C8 0.032(2) 0.037(2) 0.0217(19) 0.0085(17) 0.0103(16) 0.0080(16)
C10 0.048(3) 0.068(3) 0.030(2) 0.020(2) 0.005(2) 0.026(2)
C11 0.040(2) 0.054(3) 0.030(2) 0.023(2) 0.0139(18) 0.021(2)
C13 0.0225(17) 0.0171(17) 0.0265(18) 0.0022(14) 0.0053(14) 0.0038(14)
C15 0.0240(18) 0.0214(18) 0.0272(19) 0.0011(14) 0.0036(15) 0.0005(15)
C16 0.0194(17) 0.0258(19) 0.0239(18) 0.0021(14) 0.0016(14) 0.0000(15)
C18 0.0230(17) 0.0202(17) 0.0155(16) 0.0042(14) 0.0008(13) -0.0004(13)
C20 0.0223(18) 0.029(2) 0.0286(19) 0.0023(15) 0.0042(15) 0.0133(16)
C21 0.0230(17) 0.0196(17) 0.0237(18) -0.0008(14) 0.0015(14) 0.0076(14)
C23 0.0208(17) 0.0171(16) 0.0210(17) 0.0078(14) 0.0076(14) 0.0059(13)
C29 0.0225(18) 0.0194(17) 0.0238(18) 0.0081(14) 0.0016(14) 0.0025(14)
C36 0.0253(18) 0.0203(18) 0.035(2) 0.0061(14) 0.0044(16) 0.0107(16)
C38 0.037(2) 0.025(2) 0.073(3) 0.0057(18) 0.019(2) 0.022(2)
C39 0.035(2) 0.028(2) 0.075(3) 0.0105(18) 0.029(2) 0.022(2)
C41 0.0209(17) 0.0295(19) 0.0227(18) 0.0061(14) 0.0060(14) 0.0064(15)
C43 0.0282(19) 0.030(2) 0.0250(19) 0.0072(16) 0.0042(16) -0.0009(16)
C44 0.0226(18) 0.030(2) 0.0253(19) 0.0067(15) 0.0013(15) -0.0005(15)
C46 0.0182(16) 0.0196(17) 0.0228(18) 0.0016(13) 0.0024(14) 0.0054(14)
C53 0.0216(18) 0.0291(19) 0.0206(18) 0.0068(15) 0.0043(14) 0.0046(15)
C55 0.0294(19) 0.0249(19) 0.0210(18) 0.0085(15) 0.0073(15) 0.0022(14)
C56 0.0202(17) 0.0286(19) 0.0225(18) 0.0023(15) 0.0030(14) 0.0048(15)
C58 0.034(2) 0.0199(18) 0.0234(18) 0.0026(15) 0.0044(16) 0.0010(15)
C60 0.043(2) 0.0243(19) 0.027(2) 0.0120(17) 0.0050(17) 0.0080(15)
C61 0.050(3) 0.0209(19) 0.0166(18) 0.0077(17) 0.0050(17) 0.0021(14)
C63 0.0250(18) 0.0264(19) 0.0177(17) 0.0077(15) 0.0106(15) 0.0037(14)
N2 0.0179(13) 0.0182(14) 0.0174(14) 0.0039(11) 0.0044(11) 0.0032(11)
N4 0.0180(14) 0.0207(15) 0.0282(16) 0.0079(12) 0.0049(12) 0.0036(13)
N7 0.0250(16) 0.0256(16) 0.0197(15) 0.0040(12) 0.0074(12) 0.0067(12)
N9 0.045(2) 0.0373(19) 0.0146(15) 0.0048(16) 0.0104(14) 0.0056(14)
N12 0.0162(13) 0.0216(15) 0.0171(14) 0.0032(11) 0.0016(11) 0.0034(12)
N14 0.0207(15) 0.0214(15) 0.0287(17) 0.0067(12) 0.0085(13) 0.0034(13)
N17 0.0139(13) 0.0180(14) 0.0199(14) 0.0016(11) 0.0026(11) 0.0050(11)
N19 0.0267(16) 0.0325(17) 0.0121(14) 0.0102(13) 0.0033(12) 0.0062(12)
N22 0.0240(14) 0.0206(15) 0.0271(16) 0.0013(12) 0.0052(12) 0.0010(12)
N24 0.0181(14) 0.0151(14) 0.0215(15) 0.0026(11) 0.0024(11) -0.0001(11)
N25 0.0140(13) 0.0173(14) 0.0196(14) 0.0027(11) 0.0010(11) 0.0041(11)
N28 0.0225(15) 0.0264(17) 0.0258(16) 0.0028(13) -0.0013(13) -0.0002(13)
N30 0.0198(15) 0.0223(16) 0.0384(19) 0.0053(13) 0.0072(14) -0.0057(14)
N31 0.0199(15) 0.0187(15) 0.0305(17) 0.0029(12) 0.0047(13) 0.0026(13)
N35 0.0240(15) 0.0140(14) 0.0223(15) 0.0045(12) 0.0023(12) 0.0040(11)
N37 0.0362(18) 0.0147(15) 0.0246(16) 0.0075(13) 0.0012(13) 0.0061(12)
N40 0.0213(14) 0.0172(14) 0.0233(15) 0.0027(11) 0.0027(12) 0.0035(12)
N42 0.0165(13) 0.0306(17) 0.0241(16) 0.0019(12) 0.0000(12) 0.0083(13)
N45 0.0226(15) 0.0244(16) 0.0265(16) 0.0030(13) 0.0049(13) 0.0037(13)
N47 0.0178(14) 0.0273(16) 0.0185(15) 0.0025(12) 0.0023(12) -0.0028(12)
N48 0.0167(13) 0.0226(15) 0.0227(15) 0.0036(11) 0.0040(11) 0.0062(12)
N52 0.0214(14) 0.0213(15) 0.0161(14) 0.0052(12) 0.0039(12) 0.0035(12)
N54 0.0219(15) 0.0379(19) 0.0208(16) 0.0113(14) 0.0104(13) 0.0036(14)
N57 0.0239(15) 0.0190(15) 0.0155(14) 0.0045(12) 0.0038(11) 0.0048(11)
N59 0.0337(18) 0.0168(15) 0.0371(19) 0.0069(13) 0.0096(15) 0.0055(14)
N62 0.0255(17) 0.0351(19) 0.0203(16) 0.0025(14) 0.0014(14) -0.0017(14)
N64 0.0193(15) 0.0327(17) 0.0157(15) 0.0044(13) 0.0012(12) -0.0032(13)
N65 0.0187(14) 0.0241(15) 0.0175(15) 0.0031(12) 0.0037(12) 0.0068(12)
O26 0.0170(12) 0.0225(13) 0.0320(15) 0.0050(10) 0.0069(10) 0.0047(11)
O27 0.0159(12) 0.0168(12) 0.0340(14) -0.0022(9) 0.0019(10) 0.0002(10)
O32 0.0197(13) 0.0303(15) 0.0412(16) 0.0065(11) 0.0096(12) -0.0043(13)
O33 0.0193(14) 0.0186(14) 0.0401(17) -0.0022(11) 0.0006(12) -0.0060(11)
O49 0.0243(13) 0.0354(15) 0.0204(13) 0.0088(11) 0.0107(11) 0.0023(11)
O50 0.0198(13) 0.0439(17) 0.0280(14) 0.0009(12) 0.0001(11) -0.0051(12)
O66 0.0172(12) 0.0328(15) 0.0215(13) 0.0015(11) 0.0024(10) 0.0011(11)
O67 0.0177(12) 0.0353(15) 0.0202(13) 0.0071(11) 0.0079(10) 0.0050(11)
Cu1 0.02147(19) 0.0191(2) 0.0157(2) 0.00730(16) 0.00568(15) 0.00282(15)
Cu34 0.0194(3) 0.0125(3) 0.0244(3) 0.0035(2) -0.0006(3) 0.0035(2)
Cu51 0.0222(3) 0.0165(3) 0.0152(3) 0.0056(2) 0.0049(2) 0.0015(2)

loop_
_atom_type_symbol
_atom_type_description
_atom_type_scat_dispersion_real
_atom_type_scat_dispersion_imag
_atom_type_scat_source
C C 0.0033 0.0016 'International Tables Vol C Tables 4.2.6.8 and 6.1.1.4'
H H 0.0000 0.0000 'International Tables Vol C Tables 4.2.6.8 and 6.1.1.4'
N N 0.0061 0.0033 'International Tables Vol C Tables 4.2.6.8 and 6.1.1.4'
O O 0.0106 0.0060 'International Tables Vol C Tables 4.2.6.8 and 6.1.1.4'
Cu Cu 0.3201 1.2651 'International Tables Vol C Tables 4.2.6.8 and 6.1.1.4'

loop_
_geom_angle_atom_site_label_1
_geom_angle_atom_site_label_2
_geom_angle_atom_site_label_3
_geom_angle_site_symmetry_1
_geom_angle_site_symmetry_3
_geom_angle
_geom_angle_publ_flag
N2 C3 N4 . . 110.9(3) ?
N2 C3 H3A . . 124.5 ?
N4 C3 H3A . . 124.5 ?
N4 C5 C6 . . 106.3(3) ?
N4 C5 H5A . . 126.9 ?
C6 C5 H5A . . 126.9 ?
C5 C6 N2 . . 109.4(3) ?
C5 C6 H6A . . 125.3 ?
N2 C6 H6A . . 125.3 ?
N7 C8 N9 . . 111.0(3) ?
N7 C8 H8A . . 124.5 ?
N9 C8 H8A . . 124.5 ?
C11 C10 N9 . . 105.6(4) ?
C11 C10 H10A . . 127.2 ?
N9 C10 H10A . . 127.2 ?
C10 C11 N7 . . 109.5(4) ?
C10 C11 H11A . . 125.2 ?
N7 C11 H11A . . 125.2 ?
N12 C13 N14 . . 111.3(3) ?
N12 C13 H13A . . 124.4 ?
N14 C13 H13A . . 124.4 ?
C16 C15 N14 . . 106.9(3) ?
C16 C15 H15A . . 126.5 ?
N14 C15 H15A . . 126.5 ?
C15 C16 N12 . . 108.9(3) ?
C15 C16 H16A . . 125.6 ?
N12 C16 H16A . . 125.6 ?
N17 C18 N19 . . 110.2(3) ?
N17 C18 H18A . . 124.9 ?
N19 C18 H18A . . 124.9 ?
C21 C20 N19 . . 106.5(3) ?
C21 C20 H20A . . 126.7 ?
N19 C20 H20A . . 126.7 ?
C20 C21 N17 . . 108.7(3) ?
C20 C21 H21A . . 125.7 ?
N17 C21 H21A . . 125.7 ?
N22 C23 N24 1 . 173.4(4) ?
N22 C23 N24 . . 173.4(4) ?
N28 C29 N30 1 . 172.0(4) ?
N28 C29 N30 . . 172.0(4) ?
N35 C36 N37 . . 111.6(3) ?
N35 C36 H36A . . 124.2 ?
N37 C36 H36A . . 124.2 ?
N37 C38 C39 . . 106.5(4) ?
N37 C38 H38A . . 126.8 ?
C39 C38 H38A . . 126.8 ?
C38 C39 N35 . . 109.3(4) ?
C38 C39 H39A . . 125.3 ?
N35 C39 H39A . . 125.3 ?
N40 C41 N42 . . 111.1(3) ?
N40 C41 H41A . . 124.5 ?
N42 C41 H41A . . 124.5 ?
C44 C43 N42 . . 105.9(3) ?
C44 C43 H43A . . 127.0 ?
N42 C43 H43A . . 127.0 ?
C43 C44 N40 . . 109.9(3) ?
C43 C44 H44A . . 125.1 ?
N40 C44 H44A . . 125.1 ?
N45 C46 N47 1 . 171.8(4) ?
N45 C46 N47 . . 171.8(4) ?
N52 C53 N54 . . 110.5(3) ?
N52 C53 H53A . . 124.8 ?
N54 C53 H53A . . 124.8 ?
C56 C55 N54 . . 106.0(3) ?
C56 C55 H55A . . 127.0 ?
N54 C55 H55A . . 127.0 ?
C55 C56 N52 . . 109.6(3) ?
C55 C56 H56A . . 125.2 ?
N52 C56 H56A . . 125.2 ?
N57 C58 N59 . . 111.0(3) ?
N57 C58 H58A . . 124.5 ?
N59 C58 H58A . . 124.5 ?
C61 C60 N59 . . 106.5(3) ?
C61 C60 H60A . . 126.7 ?
N59 C60 H60A . . 126.7 ?
C60 C61 N57 . . 109.2(3) ?
C60 C61 H61A . . 125.4 ?
N57 C61 H61A . . 125.4 ?
N62 C63 N64 1 . 172.5(4) ?
N62 C63 N64 . . 172.5(4) ?
C3 N2 C6 . . 105.6(3) ?
C3 N2 Cu1 . . 126.4(2) ?
C6 N2 Cu1 . . 128.0(2) ?
C3 N4 C5 . . 107.9(3) ?
C3 N4 H4A . . 126.1 ?
C5 N4 H4A . . 126.1 ?
C8 N7 C11 . . 105.5(3) ?
C8 N7 Cu1 . . 126.6(3) ?
C11 N7 Cu1 . . 127.6(3) ?
C8 N9 C10 . . 108.3(3) ?
C8 N9 H9A . . 125.8 ?
C10 N9 H9A . . 125.8 ?
C13 N12 C16 . . 105.5(3) ?
C13 N12 Cu1 . . 126.2(2) ?
C16 N12 Cu1 . . 126.5(2) ?
C13 N14 C15 . . 107.4(3) ?
C13 N14 H14A . . 126.3 ?
C15 N14 H14A . . 126.3 ?
C18 N17 C21 . . 106.8(3) ?
C18 N17 Cu1 . . 127.2(2) ?
C21 N17 Cu1 . . 125.5(2) ?
C18 N19 C20 . . 107.9(3) ?
C18 N19 H19A . . 126.1 ?
C20 N19 H19A . . 126.1 ?
C23 N24 N25 . . 110.8(3) ?
O26 N25 O27 . . 121.1(3) ?
O26 N25 N24 . . 122.8(3) ?
O27 N25 N24 . . 116.1(3) ?
C29 N30 N31 . . 111.5(3) ?
O32 N31 O33 . . 121.2(3) ?
O32 N31 N30 . . 123.2(3) ?
O33 N31 N30 . . 115.6(3) ?
C36 N35 C39 . . 105.4(3) ?
C36 N35 Cu34 . . 127.2(3) ?
C39 N35 Cu34 . . 126.3(3) ?
C36 N37 C38 . . 107.2(3) ?
C36 N37 H37A . . 126.4 ?
C38 N37 H37A . . 126.4 ?
C41 N40 C44 . . 105.3(3) ?
C41 N40 Cu34 . . 126.7(2) ?
C44 N40 Cu34 . . 127.3(2) ?
C41 N42 C43 . . 107.8(3) ?
C41 N42 H42A . . 126.1 ?
C43 N42 H42A . . 126.1 ?
C46 N47 N48 . . 111.9(3) ?
O50 N48 O49 . . 123.6(3) ?
O50 N48 N47 . . 122.0(3) ?
O49 N48 N47 . . 114.4(3) ?
C53 N52 C56 . . 105.9(3) ?
C53 N52 Cu51 . . 125.0(2) ?
C56 N52 Cu51 . . 128.9(2) ?
C53 N54 C55 . . 108.0(3) ?
C53 N54 H54A . . 126.0 ?
C55 N54 H54A . . 126.0 ?
C58 N57 C61 . . 105.4(3) ?
C58 N57 Cu51 . . 128.4(2) ?
C61 N57 Cu51 . . 126.0(2) ?
C58 N59 C60 . . 107.8(3) ?
C58 N59 H59A . . 126.1 ?
C60 N59 H59A . . 126.1 ?
C63 N64 N65 . . 112.0(3) ?
O66 N65 O67 . . 122.1(3) ?
O66 N65 N64 . . 116.9(3) ?
O67 N65 N64 . . 120.9(3) ?
N7 Cu1 N17 . . 177.74(12) ?
N7 Cu1 N2 . . 90.47(12) ?
N17 Cu1 N2 . . 89.47(11) ?
N7 Cu1 N12 . . 89.49(12) ?
N17 Cu1 N12 . . 90.58(11) ?
N2 Cu1 N12 . . 179.64(12) ?
N35 Cu34 N35 2_656 . 180.0 ?
N35 Cu34 N40 2_656 2_656 91.91(11) ?
N35 Cu34 N40 . 2_656 88.09(11) ?
N35 Cu34 N40 2_656 . 88.09(11) ?
N35 Cu34 N40 . . 91.91(11) ?
N40 Cu34 N40 2_656 . 179.9990(10) ?
N57 Cu51 N57 2_665 . 180.00(16) ?
N57 Cu51 N52 2_665 . 89.23(11) ?
N57 Cu51 N52 . . 90.77(11) ?
N57 Cu51 N52 2_665 2_665 90.77(11) ?
N57 Cu51 N52 . 2_665 89.23(11) ?
N52 Cu51 N52 . 2_665 180.00(9) ?
N2 Cu1 N7 . . 90.50(10) no
N2 Cu1 N12 . . 179.60(10) yes
N2 Cu1 N17 . . 89.50(10) no
N7 Cu1 N12 . . 89.50(10) no
N7 Cu1 N17 . . 177.70(10) yes
N12 Cu1 N17 . . 90.60(10) no
N2 Cu1 N22 . . 90.30(10) no
N2 Cu1 N28 . . 89.70(10) no
N7 Cu1 N22 . . 92.90(10) yes
N7 Cu1 N28 . . 90.20(10) no
N12 Cu1 N22 . . 89.30(10) no
N12 Cu1 N28 . . 90.70(10) no
N17 Cu1 N22 . . 89.40(10) no
N17 Cu1 N28 . . 87.60(10) yes
N22 Cu1 N28 . . 177.00(10) yes
N35 Cu34 N40 2_656 . 88.10(10) ?
N35 Cu34 N40 . . 91.90(10) yes
N35 Cu34 N45 . . 90.60(10) no
N40 Cu34 N45 . . 90.10(10) no
N35 Cu34 N40 2_656 2_656 91.90(10) ?
N52 Cu51 N57 . . 90.80(10) no
N52 Cu51 N62 . . 90.10(10) no
N57 Cu51 N62 . . 87.00(10) yes
N57 Cu51 N52 2_665 . 89.23(12) ?

loop_
_geom_bond_atom_site_label_1
_geom_bond_atom_site_label_2
_geom_bond_site_symmetry_2
_geom_bond_distance
_geom_bond_publ_flag
C3 N2 . 1.315(4) ?
C3 N4 . 1.351(4) ?
C3 H3A . 0.9300 ?
C5 N4 . 1.356(5) ?
C5 C6 . 1.357(5) ?
C5 H5A . 0.9300 ?
C6 N2 . 1.384(4) ?
C6 H6A . 0.9300 ?
C8 N7 . 1.315(5) ?
C8 N9 . 1.328(5) ?
C8 H8A . 0.9300 ?
C10 C11 . 1.348(6) ?
C10 N9 . 1.366(6) ?
C10 H10A . 0.9300 ?
C11 N7 . 1.381(5) ?
C11 H11A . 0.9300 ?
C13 N12 . 1.317(4) ?
C13 N14 . 1.340(5) ?
C13 H13A . 0.9300 ?
C15 C16 . 1.349(5) ?
C15 N14 . 1.360(5) ?
C15 H15A . 0.9300 ?
C16 N12 . 1.388(5) ?
C16 H16A . 0.9300 ?
C18 N17 . 1.317(4) ?
C18 N19 . 1.335(5) ?
C18 H18A . 0.9300 ?
C20 C21 . 1.348(5) ?
C20 N19 . 1.364(5) ?
C20 H20A . 0.9300 ?
C21 N17 . 1.370(4) ?
C21 H21A . 0.9300 ?
C23 N22 1 1.151(4) ?
C23 N22 . 1.151(4) ?
C23 N24 . 1.337(4) ?
C29 N28 1 1.161(5) ?
C29 N28 . 1.161(5) ?
C29 N30 . 1.328(5) ?
C36 N35 . 1.304(5) ?
C36 N37 . 1.331(5) ?
C36 H36A . 0.9300 ?
C38 N37 . 1.343(5) ?
C38 C39 . 1.349(6) ?
C38 H38A . 0.9300 ?
C39 N35 . 1.360(5) ?
C39 H39A . 0.9300 ?
C41 N40 . 1.324(4) ?
C41 N42 . 1.336(5) ?
C41 H41A . 0.9300 ?
C43 C44 . 1.350(5) ?
C43 N42 . 1.366(5) ?
C43 H43A . 0.9300 ?
C44 N40 . 1.375(5) ?
C44 H44A . 0.9300 ?
C46 N45 1 1.144(5) ?
C46 N45 . 1.144(5) ?
C46 N47 . 1.335(4) ?
C53 N52 . 1.316(4) ?
C53 N54 . 1.348(5) ?
C53 H53A . 0.9300 ?
C55 C56 . 1.346(5) ?
C55 N54 . 1.367(5) ?
C55 H55A . 0.9300 ?
C56 N52 . 1.385(5) ?
C56 H56A . 0.9300 ?
C58 N57 . 1.316(4) ?
C58 N59 . 1.337(5) ?
C58 H58A . 0.9300 ?
C60 C61 . 1.344(5) ?
C60 N59 . 1.359(5) ?
C60 H60A . 0.9300 ?
C61 N57 . 1.385(4) ?
C61 H61A . 0.9300 ?
C63 N62 1 1.152(5) ?
C63 N62 . 1.152(5) ?
C63 N64 . 1.335(5) ?
N2 Cu1 . 2.022(3) ?
N4 H4A . 0.8600 ?
N7 Cu1 . 1.998(3) ?
N9 H9A . 0.8600 ?
N12 Cu1 . 2.026(3) ?
N14 H14A . 0.8600 ?
N17 Cu1 . 2.002(3) ?
N19 H19A . 0.8600 ?
N24 N25 . 1.346(4) ?
N25 O26 . 1.237(3) ?
N25 O27 . 1.258(4) ?
N30 N31 . 1.344(4) ?
N31 O32 . 1.238(4) ?
N31 O33 . 1.247(4) ?
N35 Cu34 . 2.015(3) ?
N37 H37A . 0.8600 ?
N40 Cu34 . 2.021(3) ?
N42 H42A . 0.8600 ?
N47 N48 . 1.359(4) ?
N48 O50 . 1.222(4) ?
N48 O49 . 1.247(4) ?
N52 Cu51 . 2.020(3) ?
N54 H54A . 0.8600 ?
N57 Cu51 . 2.005(3) ?
N59 H59A . 0.8600 ?
N64 N65 . 1.339(4) ?
N65 O66 . 1.245(4) ?
Cu1 N2 . 2.022(3) yes
Cu1 N7 . 1.998(3) yes
Cu1 N12 . 2.026(3) yes
Cu1 N17 . 2.002(3) yes
Cu1 N22 . 2.570(3) yes
Cu1 N28 . 2.509(3) yes
Cu34 N35 . 2.015(3) yes
Cu34 N40 . 2.021(3) yes
Cu34 N45 . 2.548(4) yes
Cu51 N52 . 2.020(3) yes
Cu51 N57 . 2.005(3) yes
Cu51 N62 . 2.549(3) yes
N22 C23 . 1.151(4) yes
N28 C29 . 1.161(5) yes
N45 C46 . 1.144(5) yes
N62 C63 . 1.152(5) yes

loop_
_geom_hbond_atom_site_label_D
_geom_hbond_atom_site_label_H
_geom_hbond_atom_site_label_A
_geom_hbond_site_symmetry_A
_geom_hbond_distance_DH
_geom_hbond_distance_HA
_geom_hbond_distance_DA
_geom_hbond_angle_DHA
N19 H19A O67 2_766 0.86 2.00 2.848(4) 171
N59 H59A O33 2_655 0.86 2.03 2.832(4) 155
N4 H4A O27 1_455 0.86 2.06 2.910(4) 172
N14 H14A O33 1_655 0.86 2.06 2.886(5) 161
N9 H9A O49 2_755 0.86 2.06 2.819(4) 146
N54 H54A O66 1_455 0.86 2.09 2.918(4) 163

loop_
_geom_torsion_atom_site_label_1
_geom_torsion_atom_site_label_2
_geom_torsion_atom_site_label_3
_geom_torsion_atom_site_label_4
_geom_torsion_site_symmetry_4
_geom_torsion
N4 C5 C6 N2 . -0.1(4)
N9 C10 C11 N7 . -0.1(6)
N14 C15 C16 N12 . 0.1(4)
N19 C20 C21 N17 . -0.9(4)
N37 C38 C39 N35 . -0.1(6)
N42 C43 C44 N40 . 1.1(4)
N54 C55 C56 N52 . 0.2(4)
N59 C60 C61 N57 . 0.7(5)
N4 C3 N2 C6 . -0.2(4)
N4 C3 N2 Cu1 . 178.3(2)
C5 C6 N2 C3 . 0.2(4)
C5 C6 N2 Cu1 . -178.3(2)
N2 C3 N4 C5 . 0.2(4)
C6 C5 N4 C3 . 0.0(4)
N9 C8 N7 C11 . 0.6(5)
N9 C8 N7 Cu1 . 174.8(3)
C10 C11 N7 C8 . -0.3(5)
C10 C11 N7 Cu1 . -174.4(3)
N7 C8 N9 C10 . -0.7(5)
C11 C10 N9 C8 . 0.5(5)
N14 C13 N12 C16 . -0.2(4)
N14 C13 N12 Cu1 . -165.9(2)
C15 C16 N12 C13 . 0.1(4)
C15 C16 N12 Cu1 . 165.7(3)
N12 C13 N14 C15 . 0.3(4)
C16 C15 N14 C13 . -0.2(4)
N19 C18 N17 C21 . -0.3(4)
N19 C18 N17 Cu1 . 171.8(2)
C20 C21 N17 C18 . 0.8(4)
C20 C21 N17 Cu1 . -171.5(2)
N17 C18 N19 C20 . -0.3(4)
C21 C20 N19 C18 . 0.7(4)
C23 N24 N25 O26 . 0.7(4)
C23 N24 N25 O27 . -180.0(3)
C29 N30 N31 O32 . 0.6(5)
C29 N30 N31 O33 . -179.2(3)
N37 C36 N35 C39 . 0.2(5)
N37 C36 N35 Cu34 . 168.5(2)
C38 C39 N35 C36 . -0.1(5)
C38 C39 N35 Cu34 . -168.5(3)
N35 C36 N37 C38 . -0.2(5)
C39 C38 N37 C36 . 0.1(5)
N42 C41 N40 C44 . -0.5(4)
N42 C41 N40 Cu34 . -171.3(2)
C43 C44 N40 C41 . -0.4(4)
C43 C44 N40 Cu34 . 170.3(3)
N40 C41 N42 C43 . 1.2(4)
C44 C43 N42 C41 . -1.4(4)
C46 N47 N48 O50 . 1.6(5)
C46 N47 N48 O49 . -178.8(3)
N54 C53 N52 C56 . 0.4(4)
N54 C53 N52 Cu51 . -174.7(2)
C55 C56 N52 C53 . -0.3(4)
C55 C56 N52 Cu51 . 174.4(2)
N52 C53 N54 C55 . -0.3(4)
C56 C55 N54 C53 . 0.0(4)
N59 C58 N57 C61 . 0.4(4)
N59 C58 N57 Cu51 . 176.6(2)
C60 C61 N57 C58 . -0.7(4)
C60 C61 N57 Cu51 . -177.0(3)
N57 C58 N59 C60 . 0.0(4)
C61 C60 N59 C58 . -0.4(5)
C63 N64 N65 O66 . -179.7(3)
C63 N64 N65 O67 . 0.9(5)
C8 N7 Cu1 N2 . 149.6(3)
C11 N7 Cu1 N2 . -37.5(4)
C8 N7 Cu1 N12 . -30.1(3)
C11 N7 Cu1 N12 . 142.9(4)
C18 N17 Cu1 N2 . -37.9(3)
C21 N17 Cu1 N2 . 132.7(3)
C18 N17 Cu1 N12 . 141.7(3)
C21 N17 Cu1 N12 . -47.6(3)
C3 N2 Cu1 N7 . 95.9(3)
C6 N2 Cu1 N7 . -85.9(3)
C3 N2 Cu1 N17 . -81.8(3)
C6 N2 Cu1 N17 . 96.3(3)
C13 N12 Cu1 N7 . 97.0(3)
C16 N12 Cu1 N7 . -65.8(3)
C13 N12 Cu1 N17 . -85.3(3)
C16 N12 Cu1 N17 . 112.0(3)
C36 N35 Cu34 N40 2_656 -101.4(3)
C39 N35 Cu34 N40 2_656 64.6(4)
C36 N35 Cu34 N40 . 78.6(3)
C39 N35 Cu34 N40 . -115.4(4)
C41 N40 Cu34 N35 2_656 99.0(3)
C44 N40 Cu34 N35 2_656 -69.8(3)
C41 N40 Cu34 N35 . -81.0(3)
C44 N40 Cu34 N35 . 110.2(3)
C58 N57 Cu51 N52 . 148.6(3)
C61 N57 Cu51 N52 . -35.9(3)
C58 N57 Cu51 N52 2_665 -31.4(3)
C61 N57 Cu51 N52 2_665 144.1(3)
C53 N52 Cu51 N57 2_665 87.6(3)
C56 N52 Cu51 N57 2_665 -86.3(3)
C53 N52 Cu51 N57 . -92.4(3)
C56 N52 Cu51 N57 . 93.7(3)
